data_4035588
loop_
_publ_author_name
'Chen, Xiaofeng'
'Fan, Jinbao'
'Zeng, Guangyao'
'Ma, Jinjin'
'Wang, Chenxi'
'Wang, Yajing'
'Zhou, Yingjun'
'Deng, Xu'

_publ_section_title
;
 Access to 3a-Benzoylmethyl Pyrrolidino[2,3- b]indolines via
 Cu<sup>II</sup>-Catalyzed Radical Annulation/C3-Functionalization
 Sequence.
;
_journal_issue 15
_journal_name_full 'The Journal of organic chemistry'
_journal_page_first 8322
_journal_page_last 8330
_journal_paper_doi 10.1021/acs.joc.8b01017
_journal_volume 83
_journal_year 2018
_chemical_formula_sum 'C25 H24 N2 O3 S'
_chemical_formula_weight 432.52
_space_group_crystal_system triclinic
_space_group_IT_number 2
_space_group_name_Hall '-P 1'
_space_group_name_H-M_alt 'P -1'
_atom_sites_solution_hydrogens geom
_audit_creation_method SHELXL-2014/7
_cell_angle_alpha 102.135(6)
_cell_angle_beta 92.914(6)
_cell_angle_gamma 107.852(6)
_cell_formula_units_Z 2
_cell_length_a 8.4687(8)
_cell_length_b 9.9801(12)
_cell_length_c 14.1033(13)
_cell_measurement_reflns_used 4405
_cell_measurement_temperature 296(2)
_cell_measurement_theta_max 32.07
_cell_measurement_theta_min 3.05
_cell_volume 1100.7(2)
_computing_structure_refinement 'SHELXL-2014/7 (Sheldrick, 2014)'
_diffrn_ambient_temperature 296(2)
_diffrn_measured_fraction_theta_full 0.916
_diffrn_measured_fraction_theta_max 0.743
_diffrn_measurement_device_type 'Bruker APEX-II CCD'
_diffrn_measurement_method '\f and \w scans'
_diffrn_radiation_type MoK\a
_diffrn_radiation_wavelength 0.71073
_diffrn_reflns_av_R_equivalents 0.0272
_diffrn_reflns_av_unetI/netI 0.0585
_diffrn_reflns_Laue_measured_fraction_full 0.916
_diffrn_reflns_Laue_measured_fraction_max 0.743
_diffrn_reflns_limit_h_max 12
_diffrn_reflns_limit_h_min -11
_diffrn_reflns_limit_k_max 11
_diffrn_reflns_limit_k_min -15
_diffrn_reflns_limit_l_max 17
_diffrn_reflns_limit_l_min -20
_diffrn_reflns_number 8416
_diffrn_reflns_point_group_measured_fraction_full 0.916
_diffrn_reflns_point_group_measured_fraction_max 0.743
_diffrn_reflns_theta_full 25.242
_diffrn_reflns_theta_max 32.872
_diffrn_reflns_theta_min 3.050
_exptl_absorpt_coefficient_mu 0.176
_exptl_crystal_colour colourless
_exptl_crystal_density_diffrn 1.305
_exptl_crystal_description block
_exptl_crystal_F_000 456
_exptl_crystal_size_max 0.760
_exptl_crystal_size_mid 0.650
_exptl_crystal_size_min 0.480
_refine_diff_density_max 1.185
_refine_diff_density_min -0.536
_refine_diff_density_rms 0.101
_refine_ls_extinction_method none
_refine_ls_goodness_of_fit_ref 1.025
_refine_ls_hydrogen_treatment constr
_refine_ls_matrix_type full
_refine_ls_number_parameters 281
_refine_ls_number_reflns 6101
_refine_ls_number_restraints 0
_refine_ls_restrained_S_all 1.025
_refine_ls_R_factor_all 0.1278
_refine_ls_R_factor_gt 0.1116
_refine_ls_shift/su_max 0.007
_refine_ls_shift/su_mean 0.000
_refine_ls_structure_factor_coef Fsqd
_refine_ls_weighting_details 'w=1/[\s^2^(Fo^2^)+(0.1053P)^2^+6.4342P] where P=(Fo^2^+2Fc^2^)/3'
_refine_ls_weighting_scheme calc
_refine_ls_wR_factor_gt 0.3471
_refine_ls_wR_factor_ref 0.3572
_reflns_Friedel_coverage 0.000
_reflns_number_gt 4701
_reflns_number_total 6101
_reflns_threshold_expression 'I > 2\s(I)'
_cod_data_source_file jo8b01017_si_002.cif
_cod_data_source_block wy_29_0m
_cod_database_code 4035588
_shelx_shelxl_version_number 2014/7
_shelx_space_group_comment
;
The symmetry employed for this shelxl refinement is uniquely defined
by the following loop, which should always be used as a source of
symmetry information in preference to the above space-group names.
They are only intended as comments.
;

loop_
_space_group_symop_operation_xyz
'x, y, z'
'-x, -y, -z'

loop_
_atom_site_label
_atom_site_type_symbol
_atom_site_fract_x
_atom_site_fract_y
_atom_site_fract_z
_atom_site_U_iso_or_equiv
_atom_site_adp_type
_atom_site_occupancy
_atom_site_site_symmetry_order
_atom_site_calc_flag
_atom_site_refinement_flags_posn
_atom_site_refinement_flags_adp
S1 S 0.30799(17) 0.14985(14) 0.44301(9) 0.0427(4) Uani 1 1 d . .
O1 O 0.6963(5) 0.3030(4) 0.8889(3) 0.0496(9) Uani 1 1 d . .
O2 O 0.4454(6) 0.1855(5) 0.3886(3) 0.0615(12) Uani 1 1 d . .
O3 O 0.2113(6) -0.0002(4) 0.4298(3) 0.0539(10) Uani 1 1 d . .
N1 N 0.3699(5) 0.2105(5) 0.5579(3) 0.0417(9) Uani 1 1 d . .
C13 C 0.7689(10) -0.1005(9) 1.0242(6) 0.0684(19) Uani 1 1 d . .
H19 H 0.8009 -0.1587 1.0596 0.082 Uiso 1 1 calc R U
C1 C 0.6630(11) -0.1620(8) 0.9399(6) 0.071(2) Uani 1 1 d . .
H1 H 0.6211 -0.2624 0.9186 0.086 Uiso 1 1 calc R U
C2 C 0.6162(9) -0.0761(7) 0.8847(5) 0.0598(16) Uani 1 1 d . .
H10 H 0.5456 -0.1190 0.8263 0.072 Uiso 1 1 calc R U
C3 C 0.6755(6) 0.0732(6) 0.9176(4) 0.0418(11) Uani 1 1 d . .
C4 C 0.6311(6) 0.1714(6) 0.8619(4) 0.0387(10) Uani 1 1 d . .
C5 C 0.5058(7) 0.1041(5) 0.7723(4) 0.0411(11) Uani 1 1 d . .
H7 H 0.4053 0.0416 0.7903 0.049 Uiso 1 1 calc R U
H6 H 0.5503 0.0429 0.7258 0.049 Uiso 1 1 calc R U
C6 C 0.4559(6) 0.2083(5) 0.7201(3) 0.0344(9) Uani 1 1 d . .
C7 C 0.3280(6) 0.1166(5) 0.6287(4) 0.0388(10) Uani 1 1 d . .
H20 H 0.3436 0.0227 0.6040 0.047 Uiso 1 1 calc R U
C8 C 0.1706(6) 0.2401(5) 0.4133(4) 0.0415(11) Uani 1 1 d . .
C9 C 0.1748(9) 0.2838(8) 0.3265(5) 0.0611(16) Uani 1 1 d . .
H5 H 0.2586 0.2766 0.2876 0.073 Uiso 1 1 calc R U
C10 C 0.0525(10) 0.3386(8) 0.2981(6) 0.070(2) Uani 1 1 d . .
H4 H 0.0562 0.3685 0.2398 0.084 Uiso 1 1 calc R U
C11 C -0.0731(9) 0.3498(7) 0.3532(6) 0.0645(18) Uani 1 1 d . .
C12 C -0.2101(11) 0.4067(11) 0.3216(9) 0.099(3) Uani 1 1 d . .
H23 H -0.2900 0.3324 0.2720 0.148 Uiso 1 1 calc R U
H2 H -0.1615 0.4898 0.2959 0.148 Uiso 1 1 calc R U
H3 H -0.2651 0.4335 0.3769 0.148 Uiso 1 1 calc R U
N2 N 0.1687(6) 0.0995(5) 0.6619(3) 0.0491(11) Uani 1 1 d . .
H24 H 0.0785 0.0295 0.6366 0.059 Uiso 1 1 calc R U
C14 C 0.1808(6) 0.2117(5) 0.7403(4) 0.0383(10) Uani 1 1 d . .
C15 C 0.3502(6) 0.2856(5) 0.7781(3) 0.0345(9) Uani 1 1 d . .
C16 C 0.8281(10) 0.0458(10) 1.0570(6) 0.073(2) Uani 1 1 d . .
H8 H 0.8994 0.0874 1.1153 0.087 Uiso 1 1 calc R U
C17 C 0.7829(8) 0.1340(8) 1.0039(5) 0.0566(15) Uani 1 1 d . .
H9 H 0.8251 0.2342 1.0266 0.068 Uiso 1 1 calc R U
C18 C 0.5982(6) 0.3087(6) 0.6803(4) 0.0432(11) Uani 1 1 d . .
H14 H 0.6581 0.3955 0.7302 0.052 Uiso 1 1 calc R U
H13 H 0.6764 0.2600 0.6561 0.052 Uiso 1 1 calc R U
C19 C 0.5093(7) 0.3450(6) 0.5977(4) 0.0432(11) Uani 1 1 d . .
H12 H 0.4690 0.4253 0.6221 0.052 Uiso 1 1 calc R U
H11 H 0.5825 0.3690 0.5488 0.052 Uiso 1 1 calc R U
C20 C 0.3911(7) 0.4024(5) 0.8570(4) 0.0418(11) Uani 1 1 d . .
H15 H 0.5025 0.4521 0.8819 0.050 Uiso 1 1 calc R U
C21 C 0.2637(8) 0.4459(6) 0.8992(4) 0.0509(13) Uani 1 1 d . .
H16 H 0.2909 0.5256 0.9523 0.061 Uiso 1 1 calc R U
C22 C 0.0987(8) 0.3725(7) 0.8635(5) 0.0548(15) Uani 1 1 d . .
H18 H 0.0156 0.4014 0.8938 0.066 Uiso 1 1 calc R U
C23 C 0.0548(7) 0.2562(7) 0.7832(4) 0.0501(13) Uani 1 1 d . .
H17 H -0.0568 0.2083 0.7582 0.060 Uiso 1 1 calc R U
C24 C 0.0474(9) 0.2544(8) 0.4704(5) 0.0596(16) Uani 1 1 d . .
H21 H 0.0459 0.2283 0.5300 0.072 Uiso 1 1 calc R U
C25 C -0.0746(10) 0.3075(9) 0.4398(7) 0.075(2) Uani 1 1 d . .
H22 H -0.1588 0.3145 0.4785 0.090 Uiso 1 1 calc R U

loop_
_atom_site_aniso_label
_atom_site_aniso_U_11
_atom_site_aniso_U_22
_atom_site_aniso_U_33
_atom_site_aniso_U_23
_atom_site_aniso_U_13
_atom_site_aniso_U_12
S1 0.0467(7) 0.0459(7) 0.0296(6) -0.0012(5) 0.0044(5) 0.0134(5)
O1 0.050(2) 0.0436(19) 0.050(2) -0.0005(16) -0.0076(17) 0.0185(16)
O2 0.060(3) 0.082(3) 0.042(2) 0.005(2) 0.0177(19) 0.026(2)
O3 0.069(3) 0.0400(19) 0.043(2) -0.0022(16) -0.0081(18) 0.0143(18)
N1 0.044(2) 0.041(2) 0.031(2) 0.0031(16) -0.0018(16) 0.0064(17)
C13 0.080(5) 0.085(5) 0.067(5) 0.045(4) 0.024(4) 0.046(4)
C1 0.089(5) 0.054(4) 0.083(6) 0.030(4) 0.019(4) 0.030(4)
C2 0.068(4) 0.052(3) 0.060(4) 0.014(3) 0.003(3) 0.021(3)
C3 0.040(3) 0.052(3) 0.038(3) 0.011(2) 0.0091(19) 0.021(2)
C4 0.036(2) 0.046(2) 0.035(2) 0.0039(19) 0.0043(17) 0.0183(19)
C5 0.043(3) 0.039(2) 0.037(3) -0.0014(19) -0.0019(19) 0.017(2)
C6 0.032(2) 0.034(2) 0.032(2) 0.0001(16) 0.0008(16) 0.0108(16)
C7 0.042(3) 0.035(2) 0.031(2) 0.0000(17) 0.0000(18) 0.0072(18)
C8 0.042(3) 0.040(2) 0.035(3) 0.0044(19) 0.0017(19) 0.0055(19)
C9 0.059(4) 0.074(4) 0.047(4) 0.019(3) 0.007(3) 0.015(3)
C10 0.072(5) 0.072(4) 0.062(5) 0.032(4) -0.005(3) 0.011(4)
C11 0.058(4) 0.050(3) 0.086(5) 0.033(3) -0.005(3) 0.010(3)
C12 0.067(5) 0.101(7) 0.152(10) 0.079(7) 0.002(5) 0.028(5)
N2 0.036(2) 0.053(3) 0.042(3) -0.0026(19) -0.0014(17) 0.0002(18)
C14 0.035(2) 0.043(2) 0.034(2) 0.0113(19) 0.0022(17) 0.0074(18)
C15 0.035(2) 0.035(2) 0.032(2) 0.0038(17) 0.0003(16) 0.0112(17)
C16 0.075(5) 0.098(6) 0.056(4) 0.028(4) -0.004(3) 0.040(4)
C17 0.059(4) 0.067(4) 0.048(3) 0.016(3) 0.000(3) 0.027(3)
C18 0.036(2) 0.048(3) 0.039(3) 0.004(2) -0.0022(19) 0.010(2)
C19 0.041(3) 0.042(2) 0.041(3) 0.007(2) 0.004(2) 0.006(2)
C20 0.046(3) 0.038(2) 0.039(3) 0.0005(19) -0.002(2) 0.019(2)
C21 0.068(4) 0.048(3) 0.042(3) 0.002(2) 0.006(2) 0.033(3)
C22 0.057(3) 0.071(4) 0.050(3) 0.015(3) 0.018(3) 0.038(3)
C23 0.037(3) 0.074(4) 0.045(3) 0.020(3) 0.010(2) 0.020(3)
C24 0.070(4) 0.072(4) 0.054(4) 0.029(3) 0.024(3) 0.035(3)
C25 0.069(5) 0.087(5) 0.094(6) 0.046(5) 0.032(4) 0.044(4)

loop_
_atom_type_symbol
_atom_type_description
_atom_type_scat_dispersion_real
_atom_type_scat_dispersion_imag
_atom_type_scat_source
C C 0.0033 0.0016 'International Tables Vol C Tables 4.2.6.8 and 6.1.1.4'
H H 0.0000 0.0000 'International Tables Vol C Tables 4.2.6.8 and 6.1.1.4'
N N 0.0061 0.0033 'International Tables Vol C Tables 4.2.6.8 and 6.1.1.4'
O O 0.0106 0.0060 'International Tables Vol C Tables 4.2.6.8 and 6.1.1.4'
S S 0.1246 0.1234 'International Tables Vol C Tables 4.2.6.8 and 6.1.1.4'

loop_
_geom_angle_atom_site_label_1
_geom_angle_atom_site_label_2
_geom_angle_atom_site_label_3
_geom_angle
O2 S1 O3 118.3(3)
O2 S1 N1 110.3(3)
O3 S1 N1 106.1(2)
O2 S1 C8 107.5(3)
O3 S1 C8 107.3(3)
N1 S1 C8 106.9(2)
C19 N1 C7 112.9(4)
C19 N1 S1 122.5(4)
C7 N1 S1 122.2(3)
C1 C13 C16 120.1(7)
C1 C13 H19 119.9
C16 C13 H19 119.9
C13 C1 C2 120.7(7)
C13 C1 H1 119.6
C2 C1 H1 119.6
C3 C2 C1 119.6(7)
C3 C2 H10 120.2
C1 C2 H10 120.2
C2 C3 C17 118.8(6)
C2 C3 C4 122.4(5)
C17 C3 C4 118.8(5)
O1 C4 C5 121.2(5)
O1 C4 C3 120.6(5)
C5 C4 C3 118.1(4)
C4 C5 C6 116.7(4)
C4 C5 H7 108.1
C6 C5 H7 108.1
C4 C5 H6 108.1
C6 C5 H6 108.1
H7 C5 H6 107.3
C15 C6 C18 113.8(4)
C15 C6 C5 112.4(4)
C18 C6 C5 115.3(4)
C15 C6 C7 100.6(4)
C18 C6 C7 105.0(4)
C5 C6 C7 108.3(4)
N2 C7 N1 115.2(5)
N2 C7 C6 104.6(4)
N1 C7 C6 102.1(4)
N2 C7 H20 111.4
N1 C7 H20 111.4
C6 C7 H20 111.4
C24 C8 C9 119.3(6)
C24 C8 S1 120.6(5)
C9 C8 S1 119.8(5)
C10 C9 C8 119.3(7)
C10 C9 H5 120.4
C8 C9 H5 120.4
C11 C10 C9 121.9(7)
C11 C10 H4 119.0
C9 C10 H4 119.0
C10 C11 C25 118.1(7)
C10 C11 C12 122.3(8)
C25 C11 C12 119.5(8)
C11 C12 H23 109.5
C11 C12 H2 109.5
H23 C12 H2 109.5
C11 C12 H3 109.5
H23 C12 H3 109.5
H2 C12 H3 109.5
C14 N2 C7 109.8(4)
C14 N2 H24 125.1
C7 N2 H24 125.1
N2 C14 C23 129.6(5)
N2 C14 C15 110.1(4)
C23 C14 C15 120.3(5)
C20 C15 C14 119.9(5)
C20 C15 C6 132.0(4)
C14 C15 C6 108.1(4)
C13 C16 C17 120.4(7)
C13 C16 H8 119.8
C17 C16 H8 119.8
C16 C17 C3 120.3(7)
C16 C17 H9 119.9
C3 C17 H9 119.9
C19 C18 C6 103.5(4)
C19 C18 H14 111.1
C6 C18 H14 111.1
C19 C18 H13 111.1
C6 C18 H13 111.1
H14 C18 H13 109.0
N1 C19 C18 103.0(4)
N1 C19 H12 111.2
C18 C19 H12 111.2
N1 C19 H11 111.2
C18 C19 H11 111.2
H12 C19 H11 109.1
C15 C20 C21 119.3(5)
C15 C20 H15 120.4
C21 C20 H15 120.4
C22 C21 C20 120.9(5)
C22 C21 H16 119.6
C20 C21 H16 119.6
C21 C22 C23 120.8(5)
C21 C22 H18 119.6
C23 C22 H18 119.6
C22 C23 C14 118.9(5)
C22 C23 H17 120.6
C14 C23 H17 120.6
C8 C24 C25 120.3(6)
C8 C24 H21 119.8
C25 C24 H21 119.8
C11 C25 C24 121.0(7)
C11 C25 H22 119.5
C24 C25 H22 119.5

loop_
_geom_bond_atom_site_label_1
_geom_bond_atom_site_label_2
_geom_bond_distance
S1 O2 1.421(4)
S1 O3 1.436(4)
S1 N1 1.605(4)
S1 C8 1.759(6)
O1 C4 1.223(6)
N1 C19 1.468(6)
N1 C7 1.492(7)
C13 C1 1.357(12)
C13 C16 1.356(11)
C13 H19 0.9300
C1 C2 1.398(10)
C1 H1 0.9300
C2 C3 1.383(8)
C2 H10 0.9300
C3 C17 1.384(8)
C3 C4 1.496(7)
C4 C5 1.498(7)
C5 C6 1.537(7)
C5 H7 0.9700
C5 H6 0.9700
C6 C15 1.516(6)
C6 C18 1.529(7)
C6 C7 1.558(6)
C7 N2 1.422(7)
C7 H20 0.9800
C8 C24 1.373(8)
C8 C9 1.381(9)
C9 C10 1.390(10)
C9 H5 0.9300
C10 C11 1.367(11)
C10 H4 0.9300
C11 C25 1.373(11)
C11 C12 1.524(10)
C12 H23 0.9600
C12 H2 0.9600
C12 H3 0.9600
N2 C14 1.373(7)
N2 H24 0.8600
C14 C23 1.394(7)
C14 C15 1.412(6)
C15 C20 1.372(6)
C16 C17 1.391(10)
C16 H8 0.9300
C17 H9 0.9300
C18 C19 1.519(8)
C18 H14 0.9700
C18 H13 0.9700
C19 H12 0.9700
C19 H11 0.9700
C20 C21 1.398(7)
C20 H15 0.9300
C21 C22 1.374(9)
C21 H16 0.9300
C22 C23 1.382(9)
C22 H18 0.9300
C23 H17 0.9300
C24 C25 1.387(10)
C24 H21 0.9300
C25 H22 0.9300

loop_
_geom_hbond_atom_site_label_D
_geom_hbond_atom_site_label_H
_geom_hbond_atom_site_label_A
_geom_hbond_distance_DH
_geom_hbond_distance_HA
_geom_hbond_distance_DA
_geom_hbond_angle_DHA
_geom_hbond_site_symmetry_A
N2 H24 O3 0.86 2.49 3.177(6) 137.5 2_556
C5 H6 O2 0.97 2.51 3.426(6) 157.0 2_656
N2 H24 O3 0.86 2.49 3.177(6) 137.5 2_556
C5 H6 O2 0.97 2.51 3.426(6) 157.0 2_656
N2 H24 O3 0.86 2.49 3.177(6) 137.5 2_556
C5 H6 O2 0.97 2.51 3.426(6) 157.0 2_656
N2 H24 O3 0.86 2.49 3.177(6) 137.5 2_556
C5 H6 O2 0.97 2.51 3.426(6) 157.0 2_656
C5 H6 O2 0.97 2.51 3.426(6) 157.0 2_656
N2 H24 O3 0.86 2.49 3.177(6) 137.5 2_556
C5 H6 O2 0.97 2.51 3.426(6) 157.0 2_656
N2 H24 O3 0.86 2.49 3.177(6) 137.5 2_556
C5 H6 O2 0.97 2.51 3.426(6) 157.0 2_656
N2 H24 O3 0.86 2.49 3.177(6) 137.5 2_556

loop_
_geom_torsion_atom_site_label_1
_geom_torsion_atom_site_label_2
_geom_torsion_atom_site_label_3
_geom_torsion_atom_site_label_4
_geom_torsion
O2 S1 N1 C19 32.7(5)
O3 S1 N1 C19 162.0(4)
C8 S1 N1 C19 -83.8(5)
O2 S1 N1 C7 -128.4(4)
O3 S1 N1 C7 0.8(5)
C8 S1 N1 C7 115.1(4)
C16 C13 C1 C2 1.3(12)
C13 C1 C2 C3 -1.5(11)
C1 C2 C3 C17 1.2(10)
C1 C2 C3 C4 179.7(6)
C2 C3 C4 O1 -174.0(5)
C17 C3 C4 O1 4.4(8)
C2 C3 C4 C5 5.6(8)
C17 C3 C4 C5 -175.9(5)
O1 C4 C5 C6 -3.6(7)
C3 C4 C5 C6 176.7(4)
C4 C5 C6 C15 -70.7(5)
C4 C5 C6 C18 61.8(6)
C4 C5 C6 C7 179.1(4)
C19 N1 C7 N2 113.6(5)
S1 N1 C7 N2 -83.6(5)
C19 N1 C7 C6 0.9(5)
S1 N1 C7 C6 163.7(3)
C15 C6 C7 N2 -24.8(5)
C18 C6 C7 N2 -143.1(4)
C5 C6 C7 N2 93.2(5)
C15 C6 C7 N1 95.6(4)
C18 C6 C7 N1 -22.7(5)
C5 C6 C7 N1 -146.4(4)
O2 S1 C8 C24 -164.6(5)
O3 S1 C8 C24 67.2(5)
N1 S1 C8 C24 -46.3(5)
O2 S1 C8 C9 22.2(6)
O3 S1 C8 C9 -106.0(5)
N1 S1 C8 C9 140.5(5)
C24 C8 C9 C10 -1.2(10)
S1 C8 C9 C10 172.0(5)
C8 C9 C10 C11 -0.4(11)
C9 C10 C11 C25 1.1(12)
C9 C10 C11 C12 -178.6(8)
N1 C7 N2 C14 -85.8(5)
C6 C7 N2 C14 25.4(6)
C7 N2 C14 C23 165.4(6)
C7 N2 C14 C15 -15.0(6)
N2 C14 C15 C20 179.8(5)
C23 C14 C15 C20 -0.6(8)
N2 C14 C15 C6 -2.5(6)
C23 C14 C15 C6 177.2(5)
C18 C6 C15 C20 -54.2(7)
C5 C6 C15 C20 79.1(7)
C7 C6 C15 C20 -165.9(6)
C18 C6 C15 C14 128.4(4)
C5 C6 C15 C14 -98.3(5)
C7 C6 C15 C14 16.7(5)
C1 C13 C16 C17 -0.9(12)
C13 C16 C17 C3 0.7(11)
C2 C3 C17 C16 -0.8(10)
C4 C3 C17 C16 -179.4(6)
C15 C6 C18 C19 -73.0(5)
C5 C6 C18 C19 155.1(4)
C7 C6 C18 C19 36.0(5)
C7 N1 C19 C18 21.2(6)
S1 N1 C19 C18 -141.5(4)
C6 C18 C19 N1 -34.5(5)
C14 C15 C20 C21 0.6(8)
C6 C15 C20 C21 -176.6(5)
C15 C20 C21 C22 0.6(9)
C20 C21 C22 C23 -1.8(10)
C21 C22 C23 C14 1.7(10)
N2 C14 C23 C22 179.0(6)
C15 C14 C23 C22 -0.5(8)
C9 C8 C24 C25 2.2(10)
S1 C8 C24 C25 -171.1(6)
C10 C11 C25 C24 -0.2(12)
C12 C11 C25 C24 179.6(8)
C8 C24 C25 C11 -1.5(12)
